data_7203509
loop_
_publ_author_name
'Chandran, Sreekanth K.'
'Nangia, Ashwini'

_publ_section_title
;
 Modulated crystal structure (Z? = 2) of
 ?-d-glucofuranose-1,2?3,5-bis(p-tolyl)boronate
;
_journal_issue 8
_journal_name_full CrystEngComm
_journal_page_first 581
_journal_paper_doi 10.1039/b608029d
_journal_volume 8
_journal_year 2006
_chemical_absolute_configuration syn
_chemical_formula_moiety 'C20 H22 B2 O6'
_chemical_formula_sum 'C20 H22 B2 O6'
_chemical_formula_weight 380.00
_chemical_name_systematic
;
?
;
_space_group_IT_number 19
_symmetry_cell_setting orthorhombic
_symmetry_space_group_name_Hall 'P 2ac 2ab'
_symmetry_space_group_name_H-M 'P 21 21 21'
_atom_sites_solution_hydrogens geom
_atom_sites_solution_primary direct
_atom_sites_solution_secondary difmap
_audit_creation_method SHELXL-97
_cell_angle_alpha 90.00
_cell_angle_beta 90.00
_cell_angle_gamma 90.00
_cell_formula_units_Z 4
_cell_length_a 5.6782(6)
_cell_length_b 11.3687(12)
_cell_length_c 30.306(3)
_cell_measurement_temperature 298(2)
_cell_volume 1956.4(4)
_computing_structure_refinement 'SHELXL-97 (Sheldrick, 1997)'
_computing_structure_solution 'SHELXS-97 (Sheldrick, 1990)'
_diffrn_ambient_temperature 298(2)
_diffrn_measured_fraction_theta_full 0.996
_diffrn_measured_fraction_theta_max 0.996
_diffrn_measurement_device_type 'CCD area detector'
_diffrn_measurement_method 'phi and omega scans'
_diffrn_radiation_monochromator graphite
_diffrn_radiation_source 'fine-focus sealed tube'
_diffrn_radiation_type MoK\a
_diffrn_radiation_wavelength 0.71073
_diffrn_reflns_av_R_equivalents 0.0477
_diffrn_reflns_av_sigmaI/netI 0.0361
_diffrn_reflns_limit_h_max 6
_diffrn_reflns_limit_h_min -6
_diffrn_reflns_limit_k_max 9
_diffrn_reflns_limit_k_min -14
_diffrn_reflns_limit_l_max 37
_diffrn_reflns_limit_l_min -34
_diffrn_reflns_number 10823
_diffrn_reflns_theta_full 26.02
_diffrn_reflns_theta_max 26.02
_diffrn_reflns_theta_min 1.34
_exptl_absorpt_coefficient_mu 0.092
_exptl_absorpt_correction_type none
_exptl_crystal_colour colourless
_exptl_crystal_density_diffrn 1.290
_exptl_crystal_density_method 'not measured'
_exptl_crystal_description hexagonal
_exptl_crystal_F_000 800
_exptl_crystal_size_max 0.36
_exptl_crystal_size_mid 0.13
_exptl_crystal_size_min 0.13
_refine_diff_density_max 0.142
_refine_diff_density_min -0.157
_refine_diff_density_rms 0.033
_refine_ls_abs_structure_details 'Flack H D (1983), Acta Cryst. A39, 876-881'
_refine_ls_abs_structure_Flack 0(10)
_refine_ls_extinction_method none
_refine_ls_goodness_of_fit_ref 1.090
_refine_ls_hydrogen_treatment noref
_refine_ls_matrix_type full
_refine_ls_number_parameters 256
_refine_ls_number_reflns 2238
_refine_ls_number_restraints 0
_refine_ls_restrained_S_all 1.090
_refine_ls_R_factor_all 0.1055
_refine_ls_R_factor_gt 0.0618
_refine_ls_shift/su_max 0.001
_refine_ls_shift/su_mean 0.000
_refine_ls_structure_factor_coef Fsqd
_refine_ls_weighting_details 'calc w=1/[\s^2^(Fo^2^)+(0.0692P)^2^+0.0534P] where P=(Fo^2^+2Fc^2^)/3'
_refine_ls_weighting_scheme calc
_refine_ls_wR_factor_gt 0.1284
_refine_ls_wR_factor_ref 0.1472
_reflns_number_gt 1423
_reflns_number_total 2238
_reflns_threshold_expression >2sigma(I)
_cod_data_source_file b608029d.txt
_cod_data_source_block an420_m
_cod_depositor_comments
;
The following automatic conversions were performed:
'_symmetry_cell_setting' value 'Orthorhombic' changed to 'orthorhombic'
according to '/home/saulius/struct/CIF-dictionaries/cif_core.dic'
dictionary named 'cif_core.dic' version 2.4.1 from 2010-06-29.

Automatic conversion script
Id: cif_fix_enum 1527 2010-12-29 10:47:43Z saulius 
;
_cod_original_sg_symbol_H-M P2(1)2(1)2(1)
_cod_database_code 7203509

loop_
_symmetry_equiv_pos_as_xyz
'x, y, z'
'-x+1/2, -y, z+1/2'
'-x, y+1/2, -z+1/2'
'x+1/2, -y+1/2, -z'

loop_
_atom_site_label
_atom_site_type_symbol
_atom_site_fract_x
_atom_site_fract_y
_atom_site_fract_z
_atom_site_U_iso_or_equiv
_atom_site_adp_type
_atom_site_occupancy
_atom_site_symmetry_multiplicity
_atom_site_calc_flag
_atom_site_refinement_flags
_atom_site_disorder_assembly
_atom_site_disorder_group
O4 O 0.2142(5) 0.2629(2) 0.88666(9) 0.0687(8) Uani 1 1 d . . .
O5 O -0.0863(6) 0.3065(3) 0.93909(9) 0.0803(9) Uani 1 1 d . . .
O3 O 0.1563(5) -0.0144(3) 0.82927(10) 0.0782(9) Uani 1 1 d . . .
O2 O -0.2149(6) 0.0289(3) 0.80633(11) 0.0879(10) Uani 1 1 d . . .
C7 C 0.2010(8) 0.4656(4) 0.91904(13) 0.0615(11) Uani 1 1 d . . .
B2 B 0.1068(9) 0.3386(5) 0.91509(16) 0.0606(13) Uani 1 1 d . . .
C14 C -0.0980(8) -0.1888(4) 0.80567(13) 0.0645(11) Uani 1 1 d . . .
O1 O -0.2343(6) 0.1725(3) 0.86053(13) 0.0925(11) Uani 1 1 d . . .
C8 C 0.0819(9) 0.5534(4) 0.94174(14) 0.0736(13) Uani 1 1 d . . .
H8 H -0.0608 0.5359 0.9553 0.088 Uiso 1 1 calc R . .
C10 C 0.3802(12) 0.6977(5) 0.92502(16) 0.0841(15) Uani 1 1 d . . .
C17 C -0.1904(12) -0.4304(4) 0.79455(15) 0.0788(15) Uani 1 1 d . . .
C19 C -0.3061(9) -0.2295(5) 0.78693(15) 0.0836(15) Uani 1 1 d . . .
H19 H -0.4198 -0.1754 0.7782 0.100 Uiso 1 1 calc R . .
C3 C 0.1483(8) 0.1426(4) 0.88269(15) 0.0647(12) Uani 1 1 d . . .
H3 H 0.2561 0.0906 0.8988 0.078 Uiso 1 1 calc R . .
C12 C 0.4159(8) 0.4979(4) 0.89989(13) 0.0717(12) Uani 1 1 d . . .
H12 H 0.5034 0.4417 0.8848 0.086 Uiso 1 1 calc R . .
C15 C 0.0618(9) -0.2741(4) 0.81846(14) 0.0733(13) Uani 1 1 d . . .
H15 H 0.2044 -0.2514 0.8309 0.088 Uiso 1 1 calc R . .
C18 C -0.3484(9) -0.3472(5) 0.78101(15) 0.0845(15) Uani 1 1 d . . .
H18 H -0.4875 -0.3709 0.7675 0.101 Uiso 1 1 calc R . .
C2 C 0.1323(9) 0.1107(4) 0.83476(15) 0.0740(13) Uani 1 1 d . . .
H2 H 0.2453 0.1546 0.8167 0.089 Uiso 1 1 calc R . .
C4 C -0.1033(8) 0.1254(4) 0.89680(15) 0.0729(13) Uani 1 1 d . . .
H4 H -0.1365 0.0412 0.8997 0.087 Uiso 1 1 calc R . .
C16 C 0.0144(11) -0.3914(5) 0.81312(15) 0.0831(15) Uani 1 1 d . . .
H16 H 0.1253 -0.4462 0.8224 0.100 Uiso 1 1 calc R . .
C1 C -0.1214(11) 0.1365(4) 0.82176(17) 0.0860(16) Uani 1 1 d . . .
H1 H -0.1295 0.1975 0.7990 0.103 Uiso 1 1 calc R . .
C5 C -0.1705(11) 0.1874(5) 0.93854(17) 0.1012(19) Uani 1 1 d . . .
H5 H -0.3428 0.1895 0.9402 0.121 Uiso 1 1 calc R . .
C11 C 0.5004(9) 0.6116(5) 0.90304(16) 0.0804(14) Uani 1 1 d . . .
H11 H 0.6434 0.6301 0.8898 0.097 Uiso 1 1 calc R . .
B1 B -0.0532(10) -0.0575(5) 0.81344(16) 0.0676(14) Uani 1 1 d . . .
C9 C 0.1717(11) 0.6669(5) 0.94465(16) 0.0872(15) Uani 1 1 d . . .
H9 H 0.0881 0.7234 0.9603 0.105 Uiso 1 1 calc R . .
O6 O 0.1649(17) 0.1149(5) 0.97810(16) 0.174(3) Uani 1 1 d . . .
H6 H 0.2181 0.1198 1.0032 0.261 Uiso 1 1 calc R . .
C20 C -0.2405(15) -0.5597(5) 0.79025(19) 0.123(2) Uani 1 1 d . . .
H20A H -0.0968 -0.6032 0.7938 0.185 Uiso 1 1 calc R . .
H20B H -0.3056 -0.5754 0.7616 0.185 Uiso 1 1 calc R . .
H20C H -0.3510 -0.5831 0.8126 0.185 Uiso 1 1 calc R . .
C6 C -0.078(2) 0.1204(8) 0.9796(3) 0.168(5) Uani 1 1 d . . .
H6A H -0.1270 0.1606 1.0063 0.202 Uiso 1 1 calc R . .
H6B H -0.1425 0.0415 0.9802 0.202 Uiso 1 1 calc R . .
C13 C 0.4734(13) 0.8225(4) 0.92698(19) 0.119(2) Uani 1 1 d . . .
H13A H 0.6048 0.8259 0.9469 0.179 Uiso 1 1 calc R . .
H13B H 0.3513 0.8741 0.9372 0.179 Uiso 1 1 calc R . .
H13C H 0.5230 0.8466 0.8981 0.179 Uiso 1 1 calc R . .

loop_
_atom_site_aniso_label
_atom_site_aniso_U_11
_atom_site_aniso_U_22
_atom_site_aniso_U_33
_atom_site_aniso_U_23
_atom_site_aniso_U_13
_atom_site_aniso_U_12
O4 0.0598(16) 0.074(2) 0.0725(19) -0.0136(16) 0.0078(16) -0.0073(16)
O5 0.083(2) 0.086(2) 0.0722(19) -0.0139(17) 0.0249(19) -0.0087(19)
O3 0.073(2) 0.074(2) 0.088(2) -0.0212(17) 0.0095(19) -0.0035(17)
O2 0.105(2) 0.071(2) 0.088(2) -0.0078(18) -0.040(2) 0.010(2)
C7 0.066(3) 0.073(3) 0.046(2) 0.004(2) -0.011(2) 0.006(2)
B2 0.054(3) 0.077(3) 0.050(3) 0.002(2) -0.006(3) 0.005(3)
C14 0.067(3) 0.073(3) 0.054(2) 0.000(2) -0.001(2) -0.001(3)
O1 0.067(2) 0.102(3) 0.108(3) -0.027(2) -0.017(2) 0.0105(19)
C8 0.075(3) 0.070(3) 0.076(3) 0.003(3) -0.001(3) 0.010(3)
C10 0.108(4) 0.078(3) 0.066(3) 0.001(3) -0.024(3) -0.012(3)
C17 0.105(4) 0.080(4) 0.052(3) -0.015(2) 0.008(3) -0.008(3)
C19 0.082(3) 0.089(4) 0.079(3) 0.003(3) -0.012(3) 0.004(3)
C3 0.061(3) 0.063(3) 0.070(3) -0.001(2) 0.002(2) -0.003(2)
C12 0.070(3) 0.088(4) 0.057(3) -0.005(2) -0.005(2) -0.004(3)
C15 0.069(3) 0.082(3) 0.069(3) -0.008(2) -0.014(3) 0.008(3)
C18 0.076(3) 0.104(4) 0.073(3) -0.017(3) -0.012(3) -0.017(3)
C2 0.087(4) 0.070(3) 0.065(3) -0.009(2) 0.015(3) -0.011(3)
C4 0.078(3) 0.073(3) 0.068(3) -0.005(2) 0.013(3) -0.016(3)
C16 0.107(4) 0.076(4) 0.067(3) -0.003(3) -0.007(3) 0.018(3)
C1 0.120(5) 0.068(3) 0.070(3) -0.003(3) -0.017(3) 0.004(3)
C5 0.116(4) 0.094(4) 0.094(4) -0.030(3) 0.050(4) -0.044(4)
C11 0.073(3) 0.095(4) 0.073(3) 0.008(3) -0.009(3) -0.021(3)
B1 0.073(3) 0.083(4) 0.046(3) 0.000(3) -0.006(3) -0.006(3)
C9 0.103(4) 0.079(4) 0.080(3) -0.004(3) -0.002(3) 0.016(3)
O6 0.341(9) 0.108(4) 0.073(3) 0.012(3) -0.036(5) 0.004(6)
C20 0.192(7) 0.079(4) 0.099(4) -0.022(3) 0.036(5) -0.027(4)
C6 0.288(12) 0.145(7) 0.072(5) -0.015(5) 0.074(8) -0.096(10)
C13 0.163(6) 0.080(4) 0.115(4) 0.000(3) -0.024(5) -0.035(4)

loop_
_atom_type_symbol
_atom_type_description
_atom_type_scat_dispersion_real
_atom_type_scat_dispersion_imag
_atom_type_scat_source
C C 0.0033 0.0000 'International Tables Vol C Tables 4.2.6.8 and 6.1.1.4'
H H 0.0000 0.0000 'International Tables Vol C Tables 4.2.6.8 and 6.1.1.4'
B B 0.0013 0.0000 'International Tables Vol C Tables 4.2.6.8 and 6.1.1.4'
O O 0.0106 0.0000 'International Tables Vol C Tables 4.2.6.8 and 6.1.1.4'

loop_
_geom_angle_atom_site_label_1
_geom_angle_atom_site_label_2
_geom_angle_atom_site_label_3
_geom_angle
_geom_angle_site_symmetry_1
_geom_angle_site_symmetry_3
_geom_angle_publ_flag
B2 O4 C3 122.9(4) . . ?
B2 O5 C5 120.9(4) . . ?
B1 O3 C2 108.1(4) . . ?
B1 O2 C1 108.6(4) . . ?
C8 C7 C12 116.2(4) . . ?
C8 C7 B2 122.8(4) . . ?
C12 C7 B2 121.0(4) . . ?
O4 B2 O5 121.9(4) . . ?
O4 B2 C7 119.0(4) . . ?
O5 B2 C7 119.1(4) . . ?
C15 C14 C19 116.0(4) . . ?
C15 C14 B1 122.1(4) . . ?
C19 C14 B1 121.9(4) . . ?
C1 O1 C4 107.3(3) . . ?
C7 C8 C9 121.3(5) . . ?
C7 C8 H8 119.3 . . ?
C9 C8 H8 119.3 . . ?
C11 C10 C9 117.4(5) . . ?
C11 C10 C13 121.0(6) . . ?
C9 C10 C13 121.6(6) . . ?
C16 C17 C18 117.2(5) . . ?
C16 C17 C20 121.0(6) . . ?
C18 C17 C20 121.8(6) . . ?
C18 C19 C14 121.8(5) . . ?
C18 C19 H19 119.1 . . ?
C14 C19 H19 119.1 . . ?
O4 C3 C2 109.3(4) . . ?
O4 C3 C4 110.5(4) . . ?
C2 C3 C4 100.7(4) . . ?
O4 C3 H3 111.9 . . ?
C2 C3 H3 111.9 . . ?
C4 C3 H3 111.9 . . ?
C11 C12 C7 121.3(5) . . ?
C11 C12 H12 119.4 . . ?
C7 C12 H12 119.4 . . ?
C16 C15 C14 121.3(5) . . ?
C16 C15 H15 119.3 . . ?
C14 C15 H15 119.3 . . ?
C17 C18 C19 121.4(5) . . ?
C17 C18 H18 119.3 . . ?
C19 C18 H18 119.3 . . ?
O3 C2 C3 110.2(4) . . ?
O3 C2 C1 104.5(4) . . ?
C3 C2 C1 105.2(4) . . ?
O3 C2 H2 112.2 . . ?
C3 C2 H2 112.2 . . ?
C1 C2 H2 112.2 . . ?
O1 C4 C5 109.9(4) . . ?
O1 C4 C3 103.1(4) . . ?
C5 C4 C3 114.9(4) . . ?
O1 C4 H4 109.6 . . ?
C5 C4 H4 109.6 . . ?
C3 C4 H4 109.6 . . ?
C17 C16 C15 122.2(5) . . ?
C17 C16 H16 118.9 . . ?
C15 C16 H16 118.9 . . ?
O1 C1 O2 111.0(4) . . ?
O1 C1 C2 105.8(4) . . ?
O2 C1 C2 105.9(4) . . ?
O1 C1 H1 111.3 . . ?
O2 C1 H1 111.3 . . ?
C2 C1 H1 111.3 . . ?
O5 C5 C4 111.7(4) . . ?
O5 C5 C6 109.9(5) . . ?
C4 C5 C6 111.1(5) . . ?
O5 C5 H5 108.0 . . ?
C4 C5 H5 108.0 . . ?
C6 C5 H5 108.0 . . ?
C10 C11 C12 122.0(5) . . ?
C10 C11 H11 119.0 . . ?
C12 C11 H11 119.0 . . ?
O2 B1 O3 112.5(4) . . ?
O2 B1 C14 124.5(5) . . ?
O3 B1 C14 123.0(5) . . ?
C10 C9 C8 121.8(5) . . ?
C10 C9 H9 119.1 . . ?
C8 C9 H9 119.1 . . ?
C6 O6 H6 109.5 . . ?
C17 C20 H20A 109.5 . . ?
C17 C20 H20B 109.5 . . ?
H20A C20 H20B 109.5 . . ?
C17 C20 H20C 109.5 . . ?
H20A C20 H20C 109.5 . . ?
H20B C20 H20C 109.5 . . ?
O6 C6 C5 109.5(6) . . ?
O6 C6 H6A 109.8 . . ?
C5 C6 H6A 109.8 . . ?
O6 C6 H6B 109.8 . . ?
C5 C6 H6B 109.8 . . ?
H6A C6 H6B 108.2 . . ?
C10 C13 H13A 109.5 . . ?
C10 C13 H13B 109.5 . . ?
H13A C13 H13B 109.5 . . ?
C10 C13 H13C 109.5 . . ?
H13A C13 H13C 109.5 . . ?
H13B C13 H13C 109.5 . . ?

loop_
_geom_bond_atom_site_label_1
_geom_bond_atom_site_label_2
_geom_bond_distance
_geom_bond_site_symmetry_2
_geom_bond_publ_flag
O4 B2 1.362(5) . ?
O4 C3 1.423(5) . ?
O5 B2 1.365(6) . ?
O5 C5 1.436(6) . ?
O3 B1 1.373(6) . ?
O3 C2 1.438(5) . ?
O2 B1 1.361(6) . ?
O2 C1 1.413(6) . ?
C7 C8 1.388(6) . ?
C7 C12 1.400(6) . ?
C7 B2 1.545(7) . ?
C14 C15 1.384(6) . ?
C14 C19 1.390(7) . ?
C14 B1 1.532(7) . ?
O1 C1 1.400(6) . ?
O1 C4 1.431(5) . ?
C8 C9 1.390(7) . ?
C8 H8 0.9300 . ?
C10 C11 1.366(7) . ?
C10 C9 1.371(8) . ?
C10 C13 1.516(7) . ?
C17 C16 1.366(7) . ?
C17 C18 1.367(7) . ?
C17 C20 1.502(7) . ?
C19 C18 1.372(6) . ?
C19 H19 0.9300 . ?
C3 C2 1.500(6) . ?
C3 C4 1.504(6) . ?
C3 H3 0.9800 . ?
C12 C11 1.383(6) . ?
C12 H12 0.9300 . ?
C15 C16 1.370(7) . ?
C15 H15 0.9300 . ?
C18 H18 0.9300 . ?
C2 C1 1.522(8) . ?
C2 H2 0.9800 . ?
C4 C5 1.498(6) . ?
C4 H4 0.9800 . ?
C16 H16 0.9300 . ?
C1 H1 0.9800 . ?
C5 C6 1.553(12) . ?
C5 H5 0.9800 . ?
C11 H11 0.9300 . ?
C9 H9 0.9300 . ?
O6 C6 1.379(11) . ?
O6 H6 0.8200 . ?
C20 H20A 0.9600 . ?
C20 H20B 0.9600 . ?
C20 H20C 0.9600 . ?
C6 H6A 0.9700 . ?
C6 H6B 0.9700 . ?
C13 H13A 0.9600 . ?
C13 H13B 0.9600 . ?
C13 H13C 0.9600 . ?

loop_
_cod_related_entry_id
_cod_related_entry_database
_cod_related_entry_code
1 ChemSpider 10251774
